data_4088103
loop_
_publ_author_name
'Ramollo, G. Kabelo'
'L\'opez-G\'omez, Mar\'ia J.'
'Liles, David C.'
'Matsinha, Leah C.'
'Smith, Gregory S.'
'Bezuidenhout, Daniela I.'

_publ_section_title
;
 Rhodium(I) Ferrocenylcarbene Complexes: Synthesis, Structural
 Determination, Electrochemistry, and Application as Hydroformylation
 Catalyst Precursors
;
_journal_issue 24
_journal_name_full Organometallics
_journal_page_first 5745
_journal_paper_doi 10.1021/acs.organomet.5b00843
_journal_volume 34
_journal_year 2015
_chemical_formula_moiety 'C21 H26 Cl Fe O Rh'
_chemical_formula_sum 'C21 H26 Cl Fe O Rh'
_chemical_formula_weight 488.63
_chemical_name_systematic
;
 Chloro-(\h^4^-1,5-cyclooctadienyl)-(ferrocenyl-ethoxy-carbene)-rhodium
;
_space_group_crystal_system orthorhombic
_space_group_IT_number 19
_space_group_name_Hall 'P 2ac 2ab'
_space_group_name_H-M_alt 'P 21 21 21'
_atom_sites_solution_hydrogens geom
_atom_sites_solution_primary dual
_audit_creation_method SHELXL-2014/5
_cell_angle_alpha 90
_cell_angle_beta 90
_cell_angle_gamma 90
_cell_formula_units_Z 4
_cell_length_a 7.1117(3)
_cell_length_b 15.6717(7)
_cell_length_c 17.0417(8)
_cell_measurement_reflns_used 9499
_cell_measurement_temperature 120(2)
_cell_measurement_theta_max 38.439
_cell_measurement_theta_min 2.390
_cell_volume 1899.34(15)
_computing_cell_refinement 'SAINT (Bruker, 2014)'
_computing_data_collection 'APEX2 (Bruker, 2014)'
_computing_data_reduction 'SAINT (Bruker, 2014)'
_computing_molecular_graphics
;
 ORTEP-3 for Windows (Farrugia, 1997), POV-RAY (Cason, 2004),
 Mercury (Macrae <i>et al</i>., 2008)
;
_computing_publication_material 'SHELXL-2014, PLATON (Spek, 2009)'
_computing_structure_refinement 'SHELXTL, SHELXL-2014 (Sheldrick, 2015)'
_computing_structure_solution 'SHELXTS (Sheldrick, 2015)'
_diffrn_ambient_temperature 120(2)
_diffrn_detector_area_resol_mean 10.24
_diffrn_measured_fraction_theta_full 0.999
_diffrn_measured_fraction_theta_max 0.998
_diffrn_measurement_device_type 'Bruker kappa, Photon 100 CMOS'
_diffrn_measurement_method '\w scans'
_diffrn_radiation_source 'I\ms micro focus'
_diffrn_radiation_type MoK\a
_diffrn_radiation_wavelength 0.71073
_diffrn_reflns_av_R_equivalents 0.0609
_diffrn_reflns_av_unetI/netI 0.0361
_diffrn_reflns_Laue_measured_fraction_full 0.999
_diffrn_reflns_Laue_measured_fraction_max 0.998
_diffrn_reflns_limit_h_max 12
_diffrn_reflns_limit_h_min -12
_diffrn_reflns_limit_k_max 28
_diffrn_reflns_limit_k_min -28
_diffrn_reflns_limit_l_max 31
_diffrn_reflns_limit_l_min -31
_diffrn_reflns_number 120529
_diffrn_reflns_point_group_measured_fraction_full 1.000
_diffrn_reflns_point_group_measured_fraction_max 0.997
_diffrn_reflns_theta_full 25.242
_diffrn_reflns_theta_max 40.470
_diffrn_reflns_theta_min 2.390
_exptl_absorpt_coefficient_mu 1.779
_exptl_absorpt_correction_T_max 0.7479
_exptl_absorpt_correction_T_min 0.6053
_exptl_absorpt_correction_type multi-scan
_exptl_absorpt_process_details 'SADABS (Bruker, 2014)'
_exptl_crystal_colour red
_exptl_crystal_density_diffrn 1.709
_exptl_crystal_density_method 'not measured'
_exptl_crystal_description block
_exptl_crystal_F_000 992
_exptl_crystal_size_max 0.306
_exptl_crystal_size_mid 0.166
_exptl_crystal_size_min 0.119
_refine_diff_density_max 1.321
_refine_diff_density_min -0.570
_refine_diff_density_rms 0.129
_refine_ls_abs_structure_details
;
 Flack x determined using 4470 quotients [(I+)-(I-)]/[(I+)+(I-)]
 (Parsons, Flack and Wagner, Acta Cryst. B69 (2013) 249-259).
;
_refine_ls_abs_structure_Flack 0.502(5)
_refine_ls_extinction_method none
_refine_ls_goodness_of_fit_ref 1.074
_refine_ls_hydrogen_treatment constr
_refine_ls_matrix_type full
_refine_ls_number_parameters 227
_refine_ls_number_reflns 12080
_refine_ls_number_restraints 0
_refine_ls_restrained_S_all 1.074
_refine_ls_R_factor_all 0.0438
_refine_ls_R_factor_gt 0.0344
_refine_ls_shift/su_max 0.001
_refine_ls_shift/su_mean 0.000
_refine_ls_structure_factor_coef Fsqd
_refine_ls_weighting_details 'w=1/[\s^2^(Fo^2^)+(0.0290P)^2^+1.2534P] where P=(Fo^2^+2Fc^2^)/3'
_refine_ls_weighting_scheme calc
_refine_ls_wR_factor_gt 0.0673
_refine_ls_wR_factor_ref 0.0701
_reflns_Friedel_coverage 0.809
_reflns_Friedel_fraction_full 1.000
_reflns_Friedel_fraction_max 0.996
_reflns_number_gt 10819
_reflns_number_total 12080
_reflns_threshold_expression 'I > 2\s(I)'
_cod_data_source_file om5b00843_si_002.cif
_cod_data_source_block KB053LT_Complex_1
_cod_database_code 4088103
_shelx_space_group_comment
;
The symmetry employed for this shelxl refinement is uniquely defined
by the following loop, which should always be used as a source of
symmetry information in preference to the above space-group names.
They are only intended as comments.
;
_shelx_estimated_absorpt_t_min 0.612
_shelx_estimated_absorpt_t_max 0.816
_shelxl_version_number 2014/5

loop_
_space_group_symop_operation_xyz
'x, y, z'
'-x+1/2, -y, z+1/2'
'-x, y+1/2, -z+1/2'
'x+1/2, -y+1/2, -z'

loop_
_atom_site_label
_atom_site_type_symbol
_atom_site_fract_x
_atom_site_fract_y
_atom_site_fract_z
_atom_site_U_iso_or_equiv
_atom_site_adp_type
_atom_site_occupancy
_atom_site_site_symmetry_order
_atom_site_calc_flag
_atom_site_refinement_flags_posn
_atom_site_refinement_flags_adp
Rh1 Rh 0.41813(2) 0.38686(2) 0.36011(2) 0.01037(3) Uani 1 1 d . .
Cl1 Cl 0.54106(9) 0.51036(4) 0.29771(4) 0.02139(12) Uani 1 1 d . .
C1 C 0.6317(4) 0.30650(17) 0.29547(15) 0.0186(4) Uani 1 1 d . .
H1 H 0.7147 0.3540 0.2940 0.022 Uiso 1 1 calc R U
C2 C 0.4755(4) 0.31028(16) 0.24873(14) 0.0181(4) Uani 1 1 d . .
H2 H 0.4554 0.3608 0.2190 0.022 Uiso 1 1 calc R U
C3 C 0.3332(4) 0.23920(17) 0.24137(15) 0.0204(4) Uani 1 1 d . .
H3A H 0.3952 0.1841 0.2529 0.025 Uiso 1 1 calc R U
H3B H 0.2864 0.2370 0.1867 0.025 Uiso 1 1 calc R U
C4 C 0.1659(4) 0.25123(16) 0.29733(16) 0.0189(4) Uani 1 1 d . .
H4A H 0.0723 0.2889 0.2718 0.023 Uiso 1 1 calc R U
H4B H 0.1054 0.1951 0.3061 0.023 Uiso 1 1 calc R U
C5 C 0.2178(3) 0.28896(14) 0.37585(14) 0.0142(4) Uani 1 1 d . .
H5 H 0.1345 0.3303 0.3972 0.017 Uiso 1 1 calc R U
C6 C 0.3788(3) 0.26844(14) 0.42041(14) 0.0145(4) Uani 1 1 d . .
H6 H 0.4005 0.2995 0.4674 0.017 Uiso 1 1 calc R U
C7 C 0.5193(4) 0.19980(16) 0.39792(15) 0.0188(4) Uani 1 1 d . .
H7A H 0.4536 0.1549 0.3676 0.023 Uiso 1 1 calc R U
H7B H 0.5692 0.1732 0.4463 0.023 Uiso 1 1 calc R U
C8 C 0.6840(4) 0.23385(18) 0.34913(17) 0.0227(5) Uani 1 1 d . .
H8A H 0.7845 0.2533 0.3852 0.027 Uiso 1 1 calc R U
H8B H 0.7357 0.1866 0.3171 0.027 Uiso 1 1 calc R U
C9 C 0.2987(3) 0.44959(13) 0.44607(13) 0.0121(3) Uani 1 1 d . .
O1 O 0.1286(3) 0.48355(12) 0.44524(11) 0.0183(3) Uani 1 1 d . .
C10 C 0.0289(4) 0.49276(17) 0.37132(15) 0.0212(5) Uani 1 1 d . .
H10A H -0.1067 0.4814 0.3792 0.025 Uiso 1 1 calc R U
H10B H 0.0778 0.4511 0.3327 0.025 Uiso 1 1 calc R U
C11 C 0.0559(4) 0.58202(18) 0.34086(17) 0.0250(5) Uani 1 1 d . .
H11A H -0.0325 0.5926 0.2978 0.037 Uiso 1 1 calc R U
H11B H 0.1850 0.5887 0.3217 0.037 Uiso 1 1 calc R U
H11C H 0.0327 0.6230 0.3832 0.037 Uiso 1 1 calc R U
Fe1 Fe 0.51584(6) 0.56406(2) 0.55530(2) 0.01555(6) Uani 1 1 d . .
C12 C 0.3765(3) 0.45640(14) 0.52434(13) 0.0147(4) Uani 1 1 d . .
C13 C 0.5663(4) 0.43640(15) 0.54661(15) 0.0197(4) Uani 1 1 d . .
H13 H 0.6584 0.4099 0.5144 0.024 Uiso 1 1 calc R U
C14 C 0.5914(5) 0.46360(16) 0.62576(15) 0.0265(6) Uani 1 1 d . .
H14 H 0.7038 0.4585 0.6555 0.032 Uiso 1 1 calc R U
C15 C 0.4193(6) 0.49976(17) 0.65253(13) 0.0267(5) Uani 1 1 d . .
H15 H 0.3975 0.5225 0.7034 0.032 Uiso 1 1 calc R U
C16 C 0.2865(4) 0.49636(17) 0.59113(14) 0.0208(5) Uani 1 1 d . .
H16 H 0.1607 0.5166 0.5932 0.025 Uiso 1 1 calc R U
C17 C 0.4828(5) 0.65610(19) 0.47084(19) 0.0289(6) Uani 1 1 d . .
H17 H 0.3995 0.6539 0.4273 0.035 Uiso 1 1 calc R U
C18 C 0.6658(6) 0.6268(2) 0.4718(2) 0.0371(8) Uani 1 1 d . .
H18 H 0.7305 0.6006 0.4294 0.044 Uiso 1 1 calc R U
C19 C 0.7405(7) 0.6434(3) 0.5488(4) 0.0602(16) Uani 1 1 d . .
H19 H 0.8637 0.6304 0.5667 0.072 Uiso 1 1 calc R U
C20 C 0.5963(10) 0.6823(2) 0.5924(2) 0.0573(16) Uani 1 1 d . .
H20 H 0.6047 0.7006 0.6455 0.069 Uiso 1 1 calc R U
C21 C 0.4407(7) 0.6894(2) 0.5447(2) 0.0452(11) Uani 1 1 d . .
H21 H 0.3232 0.7132 0.5597 0.054 Uiso 1 1 calc R U

loop_
_atom_site_aniso_label
_atom_site_aniso_U_11
_atom_site_aniso_U_22
_atom_site_aniso_U_33
_atom_site_aniso_U_23
_atom_site_aniso_U_13
_atom_site_aniso_U_12
Rh1 0.01154(5) 0.00926(5) 0.01032(5) 0.00012(5) 0.00055(5) -0.00074(5)
Cl1 0.0244(3) 0.0151(2) 0.0246(3) 0.0055(2) 0.0050(2) -0.00403(19)
C1 0.0154(9) 0.0201(10) 0.0202(10) -0.0019(8) 0.0065(8) 0.0014(8)
C2 0.0224(10) 0.0181(10) 0.0137(9) -0.0013(7) 0.0036(8) 0.0017(8)
C3 0.0240(11) 0.0200(11) 0.0173(10) -0.0064(8) -0.0019(8) 0.0015(9)
C4 0.0167(10) 0.0154(10) 0.0247(11) -0.0044(8) -0.0037(8) -0.0015(8)
C5 0.0131(8) 0.0103(8) 0.0190(10) -0.0003(7) 0.0020(7) -0.0010(6)
C6 0.0172(9) 0.0123(8) 0.0141(8) 0.0011(7) 0.0020(7) 0.0004(7)
C7 0.0197(10) 0.0142(9) 0.0225(10) 0.0018(8) -0.0021(8) 0.0038(8)
C8 0.0160(10) 0.0229(11) 0.0291(14) -0.0001(10) 0.0011(9) 0.0056(8)
C9 0.0150(8) 0.0085(8) 0.0130(8) 0.0008(6) 0.0007(7) -0.0008(6)
O1 0.0173(7) 0.0201(8) 0.0175(7) -0.0040(6) -0.0008(6) 0.0063(6)
C10 0.0214(10) 0.0205(10) 0.0217(11) -0.0047(8) -0.0079(8) 0.0072(8)
C11 0.0306(15) 0.0217(11) 0.0227(11) -0.0015(9) -0.0032(10) 0.0088(10)
Fe1 0.02412(16) 0.00963(12) 0.01289(13) -0.00069(10) -0.00410(11) 0.00002(12)
C12 0.0210(10) 0.0107(8) 0.0123(8) -0.0005(6) -0.0009(7) -0.0004(7)
C13 0.0262(12) 0.0118(8) 0.0211(10) -0.0003(7) -0.0078(9) 0.0026(9)
C14 0.0433(16) 0.0160(10) 0.0203(11) 0.0015(8) -0.0160(11) 0.0009(11)
C15 0.0489(17) 0.0195(10) 0.0116(9) 0.0009(7) -0.0038(11) -0.0024(12)
C16 0.0303(13) 0.0186(10) 0.0135(9) -0.0011(8) 0.0034(8) -0.0024(9)
C17 0.0396(16) 0.0204(12) 0.0269(13) 0.0108(10) -0.0072(12) -0.0080(12)
C18 0.048(2) 0.0166(13) 0.0469(19) -0.0010(12) 0.0245(16) -0.0065(12)
C19 0.045(2) 0.0349(19) 0.100(4) 0.033(2) -0.041(3) -0.0249(18)
C20 0.129(5) 0.0185(13) 0.0248(14) -0.0008(11) -0.017(2) -0.025(2)
C21 0.073(3) 0.0148(11) 0.048(2) 0.0080(12) 0.027(2) 0.0110(15)

loop_
_atom_type_symbol
_atom_type_description
_atom_type_scat_dispersion_real
_atom_type_scat_dispersion_imag
_atom_type_scat_source
C C 0.0033 0.0016 'International Tables Vol C Tables 4.2.6.8 and 6.1.1.4'
H H 0.0000 0.0000 'International Tables Vol C Tables 4.2.6.8 and 6.1.1.4'
O O 0.0106 0.0060 'International Tables Vol C Tables 4.2.6.8 and 6.1.1.4'
Cl Cl 0.1484 0.1585 'International Tables Vol C Tables 4.2.6.8 and 6.1.1.4'
Fe Fe 0.3463 0.8444 'International Tables Vol C Tables 4.2.6.8 and 6.1.1.4'
Rh Rh -1.1178 0.9187 'International Tables Vol C Tables 4.2.6.8 and 6.1.1.4'

loop_
_geom_angle_atom_site_label_1
_geom_angle_atom_site_label_2
_geom_angle_atom_site_label_3
_geom_angle
C9 Rh1 C5 88.69(9)
C9 Rh1 C6 91.11(9)
C5 Rh1 C6 38.77(9)
C9 Rh1 C1 159.40(10)
C5 Rh1 C1 96.35(9)
C6 Rh1 C1 80.72(9)
C9 Rh1 C2 164.53(10)
C5 Rh1 C2 81.04(9)
C6 Rh1 C2 88.09(9)
C1 Rh1 C2 35.05(10)
C9 Rh1 Cl1 94.90(6)
C5 Rh1 Cl1 153.84(7)
C6 Rh1 Cl1 165.92(6)
C1 Rh1 Cl1 89.34(7)
C2 Rh1 Cl1 89.45(7)
C2 C1 C8 125.9(2)
C2 C1 Rh1 73.39(14)
C8 C1 Rh1 106.94(16)
C2 C1 H1 117.0
C8 C1 H1 117.0
Rh1 C1 H1 89.7
C1 C2 C3 124.1(2)
C1 C2 Rh1 71.56(14)
C3 C2 Rh1 109.69(16)
C1 C2 H2 118.0
C3 C2 H2 118.0
Rh1 C2 H2 88.7
C2 C3 C4 112.2(2)
C2 C3 H3A 109.2
C4 C3 H3A 109.2
C2 C3 H3B 109.2
C4 C3 H3B 109.2
H3A C3 H3B 107.9
C5 C4 C3 114.1(2)
C5 C4 H4A 108.7
C3 C4 H4A 108.7
C5 C4 H4B 108.7
C3 C4 H4B 108.7
H4A C4 H4B 107.6
C6 C5 C4 125.9(2)
C6 C5 Rh1 71.72(13)
C4 C5 Rh1 109.71(16)
C6 C5 H5 117.0
C4 C5 H5 117.0
Rh1 C5 H5 88.5
C5 C6 C7 124.1(2)
C5 C6 Rh1 69.52(13)
C7 C6 Rh1 114.04(16)
C5 C6 H6 118.0
C7 C6 H6 118.0
Rh1 C6 H6 86.5
C6 C7 C8 113.2(2)
C6 C7 H7A 108.9
C8 C7 H7A 108.9
C6 C7 H7B 108.9
C8 C7 H7B 108.9
H7A C7 H7B 107.8
C1 C8 C7 113.8(2)
C1 C8 H8A 108.8
C7 C8 H8A 108.8
C1 C8 H8B 108.8
C7 C8 H8B 108.8
H8A C8 H8B 107.7
O1 C9 C12 109.3(2)
O1 C9 Rh1 126.23(17)
C12 C9 Rh1 124.09(17)
C9 O1 C10 119.7(2)
O1 C10 C11 109.2(2)
O1 C10 H10A 109.8
C11 C10 H10A 109.8
O1 C10 H10B 109.8
C11 C10 H10B 109.8
H10A C10 H10B 108.3
C10 C11 H11A 109.5
C10 C11 H11B 109.5
H11A C11 H11B 109.5
C10 C11 H11C 109.5
H11A C11 H11C 109.5
H11B C11 H11C 109.5
C12 Fe1 C19 151.8(2)
C12 Fe1 C18 118.49(13)
C19 Fe1 C18 41.5(2)
C12 Fe1 C13 41.40(10)
C19 Fe1 C13 117.32(18)
C18 Fe1 C13 109.38(12)
C12 Fe1 C16 41.74(10)
C19 Fe1 C16 165.0(2)
C18 Fe1 C16 151.77(15)
C13 Fe1 C16 69.63(12)
C12 Fe1 C20 167.0(2)
C19 Fe1 C20 40.5(2)
C18 Fe1 C20 68.30(17)
C13 Fe1 C20 149.9(2)
C16 Fe1 C20 127.2(2)
C12 Fe1 C21 130.49(17)
C19 Fe1 C21 67.2(2)
C18 Fe1 C21 67.04(15)
C13 Fe1 C21 169.46(16)
C16 Fe1 C21 108.51(16)
C20 Fe1 C21 39.4(2)
C12 Fe1 C17 110.28(11)
C19 Fe1 C17 67.71(15)
C18 Fe1 C17 39.50(16)
C13 Fe1 C17 131.26(12)
C16 Fe1 C17 118.96(13)
C20 Fe1 C17 67.10(14)
C21 Fe1 C17 39.82(15)
C12 Fe1 C14 69.00(10)
C19 Fe1 C14 107.23(15)
C18 Fe1 C14 130.08(17)
C13 Fe1 C14 40.81(10)
C16 Fe1 C14 68.60(14)
C20 Fe1 C14 116.24(14)
C21 Fe1 C14 149.08(14)
C17 Fe1 C14 168.61(15)
C12 Fe1 C15 68.82(10)
C19 Fe1 C15 127.42(18)
C18 Fe1 C15 167.49(17)
C13 Fe1 C15 68.68(11)
C16 Fe1 C15 40.28(12)
C20 Fe1 C15 106.79(14)
C21 Fe1 C15 117.06(14)
C17 Fe1 C15 150.61(15)
C14 Fe1 C15 40.56(14)
C13 C12 C9 125.9(2)
C13 C12 C16 107.6(2)
C9 C12 C16 125.9(2)
C13 C12 Fe1 69.73(14)
C9 C12 Fe1 119.21(16)
C16 C12 Fe1 69.61(14)
C14 C13 C12 107.6(3)
C14 C13 Fe1 70.12(14)
C12 C13 Fe1 68.88(13)
C14 C13 H13 126.2
C12 C13 H13 126.2
Fe1 C13 H13 126.4
C15 C14 C13 108.3(3)
C15 C14 Fe1 69.93(15)
C13 C14 Fe1 69.08(14)
C15 C14 H14 125.8
C13 C14 H14 125.8
Fe1 C14 H14 126.7
C16 C15 C14 108.8(2)
C16 C15 Fe1 69.18(15)
C14 C15 Fe1 69.51(16)
C16 C15 H15 125.6
C14 C15 H15 125.6
Fe1 C15 H15 127.3
C15 C16 C12 107.6(3)
C15 C16 Fe1 70.54(18)
C12 C16 Fe1 68.65(14)
C15 C16 H16 126.2
C12 C16 H16 126.2
Fe1 C16 H16 126.2
C18 C17 C21 108.4(4)
C18 C17 Fe1 69.53(19)
C21 C17 Fe1 69.79(18)
C18 C17 H17 125.8
C21 C17 H17 125.8
Fe1 C17 H17 126.5
C17 C18 C19 107.4(4)
C17 C18 Fe1 70.98(18)
C19 C18 Fe1 69.0(2)
C17 C18 H18 126.3
C19 C18 H18 126.3
Fe1 C18 H18 125.3
C20 C19 C18 106.9(4)
C20 C19 Fe1 70.3(2)
C18 C19 Fe1 69.45(19)
C20 C19 H19 126.5
C18 C19 H19 126.5
Fe1 C19 H19 125.3
C21 C20 C19 107.9(3)
C21 C20 Fe1 70.4(2)
C19 C20 Fe1 69.3(2)
C21 C20 H20 126.0
C19 C20 H20 126.0
Fe1 C20 H20 125.9
C20 C21 C17 109.3(4)
C20 C21 Fe1 70.2(2)
C17 C21 Fe1 70.39(18)
C20 C21 H21 125.4
C17 C21 H21 125.4
Fe1 C21 H21 125.7

loop_
_geom_bond_atom_site_label_1
_geom_bond_atom_site_label_2
_geom_bond_distance
Rh1 C9 1.958(2)
Rh1 C5 2.111(2)
Rh1 C6 2.140(2)
Rh1 C1 2.260(2)
Rh1 C2 2.283(2)
Rh1 Cl1 2.3751(6)
C1 C2 1.368(4)
C1 C8 1.507(4)
C1 H1 0.9500
C2 C3 1.510(4)
C2 H2 0.9500
C3 C4 1.536(4)
C3 H3A 0.9900
C3 H3B 0.9900
C4 C5 1.509(3)
C4 H4A 0.9900
C4 H4B 0.9900
C5 C6 1.411(3)
C5 H5 0.9500
C6 C7 1.518(3)
C6 H6 0.9500
C7 C8 1.533(4)
C7 H7A 0.9900
C7 H7B 0.9900
C8 H8A 0.9900
C8 H8B 0.9900
C9 O1 1.322(3)
C9 C12 1.448(3)
O1 C10 1.453(3)
C10 C11 1.504(4)
C10 H10A 0.9900
C10 H10B 0.9900
C11 H11A 0.9800
C11 H11B 0.9800
C11 H11C 0.9800
Fe1 C12 2.027(2)
Fe1 C19 2.027(4)
Fe1 C18 2.033(3)
Fe1 C13 2.038(2)
Fe1 C16 2.040(3)
Fe1 C20 2.040(3)
Fe1 C21 2.044(3)
Fe1 C17 2.051(3)
Fe1 C14 2.052(3)
Fe1 C15 2.057(3)
C12 C13 1.437(4)
C12 C16 1.449(3)
C13 C14 1.426(3)
C13 H13 0.9500
C14 C15 1.424(5)
C14 H14 0.9500
C15 C16 1.411(4)
C15 H15 0.9500
C16 H16 0.9500
C17 C18 1.380(5)
C17 C21 1.395(5)
C17 H17 0.9500
C18 C19 1.439(7)
C18 H18 0.9500
C19 C20 1.406(8)
C19 H19 0.9500
C20 C21 1.378(8)
C20 H20 0.9500
C21 H21 0.9500

loop_
_geom_torsion_atom_site_label_1
_geom_torsion_atom_site_label_2
_geom_torsion_atom_site_label_3
_geom_torsion_atom_site_label_4
_geom_torsion
C8 C1 C2 C3 -2.6(4)
Rh1 C1 C2 C3 -101.7(2)
C8 C1 C2 Rh1 99.2(2)
C1 C2 C3 C4 94.6(3)
Rh1 C2 C3 C4 14.0(3)
C2 C3 C4 C5 -36.3(3)
C3 C4 C5 C6 -40.5(3)
C3 C4 C5 Rh1 40.8(2)
C4 C5 C6 C7 -4.3(4)
Rh1 C5 C6 C7 -105.8(2)
C4 C5 C6 Rh1 101.5(2)
C5 C6 C7 C8 92.2(3)
Rh1 C6 C7 C8 11.4(3)
C2 C1 C8 C7 -44.8(4)
Rh1 C1 C8 C7 36.7(3)
C6 C7 C8 C1 -33.2(3)
C12 C9 O1 C10 173.4(2)
Rh1 C9 O1 C10 -13.7(3)
C9 O1 C10 C11 -96.9(3)
O1 C9 C12 C13 -171.9(2)
Rh1 C9 C12 C13 15.0(3)
O1 C9 C12 C16 -1.8(3)
Rh1 C9 C12 C16 -174.89(19)
O1 C9 C12 Fe1 -86.8(2)
Rh1 C9 C12 Fe1 100.15(19)
C9 C12 C13 C14 171.7(2)
C16 C12 C13 C14 0.1(3)
Fe1 C12 C13 C14 59.66(18)
C9 C12 C13 Fe1 112.0(2)
C16 C12 C13 Fe1 -59.56(17)
C12 C13 C14 C15 0.2(3)
Fe1 C13 C14 C15 59.10(19)
C12 C13 C14 Fe1 -58.88(17)
C13 C14 C15 C16 -0.5(3)
Fe1 C14 C15 C16 58.10(19)
C13 C14 C15 Fe1 -58.57(19)
C14 C15 C16 C12 0.5(3)
Fe1 C15 C16 C12 58.83(17)
C14 C15 C16 Fe1 -58.3(2)
C13 C12 C16 C15 -0.4(3)
C9 C12 C16 C15 -172.0(2)
Fe1 C12 C16 C15 -60.02(19)
C13 C12 C16 Fe1 59.63(17)
C9 C12 C16 Fe1 -111.9(2)
C21 C17 C18 C19 -0.6(3)
Fe1 C17 C18 C19 -59.7(2)
C21 C17 C18 Fe1 59.1(2)
C17 C18 C19 C20 0.3(4)
Fe1 C18 C19 C20 -60.6(3)
C17 C18 C19 Fe1 60.9(2)
C18 C19 C20 C21 0.0(4)
Fe1 C19 C20 C21 -60.0(3)
C18 C19 C20 Fe1 60.1(2)
C19 C20 C21 C17 -0.4(4)
Fe1 C20 C21 C17 -59.7(2)
C19 C20 C21 Fe1 59.3(2)
C18 C17 C21 C20 0.6(4)
Fe1 C17 C21 C20 59.6(2)
C18 C17 C21 Fe1 -59.0(2)
